data_1543134
loop_
_publ_author_name
'Medina-Rodr\'iguez, Santiago'
'Denisov, Sergey A.'
'Cudr\'e, Yanouk'
'Male, Louise'
'Mar\'in-Su\'arez, Marta'
'Fern\'andez-Guti\'errez, Alberto'
'Fern\'andez-S\'anchez, Jorge F'
'Tron, Arnaud'
'Jonusauskas, Gediminas'
'McClenaghan, Nathan D.'
'Baranoff, Etienne'

_publ_section_title
;
 High performance optical oxygen sensors based on iridium complexes
 exhibiting interchromophore energy shuttling.
;
_journal_issue 10
_journal_name_full 'The Analyst'
_journal_page_first 3090
_journal_page_last 3097
_journal_paper_doi 10.1039/c6an00497k
_journal_volume 141
_journal_year 2016
_chemical_formula_moiety 'C59 H42 Ir N4, F6 P, 4(C H Cl3)'
_chemical_formula_sum 'C63 H46 Cl12 F6 Ir N4 P'
_chemical_formula_weight 1621.61
_chemical_name_common IrPyr
_chemical_name_systematic YC49
_space_group_crystal_system monoclinic
_space_group_IT_number 14
_space_group_name_Hall '-P 2ybc'
_space_group_name_H-M_alt 'P 1 21/c 1'
_symmetry_space_group_name_Hall '-P 2ybc'
_symmetry_space_group_name_H-M 'P 1 21/c 1'
_atom_sites_solution_hydrogens geom
_atom_sites_solution_primary direct
_audit_creation_date 14-03-08
_audit_creation_method
;
Rigaku CrystalClear-SM Expert 3.1 b27
;
_audit_update_record
;
2016-02-06 deposited with the CCDC.
2016-04-15 downloaded from the CCDC.
;
_cell_angle_alpha 90
_cell_angle_beta 115.774(2)
_cell_angle_gamma 90
_cell_formula_units_Z 4
_cell_length_a 19.7764(14)
_cell_length_b 17.2133(11)
_cell_length_c 20.4799(14)
_cell_measurement_reflns_used 38423
_cell_measurement_temperature 100
_cell_measurement_theta_max 27.5
_cell_measurement_theta_min 2.5
_cell_volume 6278.1(7)
_computing_cell_refinement
;
CrystalClear-SM Expert 3.1 b27 (Rigaku, 2012)
;
_computing_data_collection
;
CrystalClear-SM Expert 3.1 b27 (Rigaku, 2012)
;
_computing_data_reduction
;
CrystalClear-SM Expert 3.1 b27 (Rigaku, 2012)
;
_computing_molecular_graphics 'Olex2 (Dolomanov et al., 2009)'
_computing_publication_material 'Olex2 (Dolomanov et al., 2009)'
_computing_structure_refinement 'ShelXL (Sheldrick, 2008)'
_computing_structure_solution 'ShelXS (Sheldrick, 2008)'
_diffrn_ambient_temperature 100
_diffrn_detector_area_resol_mean 28.5714
_diffrn_measured_fraction_theta_full 0.982
_diffrn_measured_fraction_theta_max 0.980
_diffrn_measurement_details
;
scan:
    Number of images: 165
               Slice: -95.0000 - 70.0000
         Image width: 1.0000
            Exp time: 75.0000
       Rotation axis: Omega
               Omega: 0.0000
               Kappa: 18.0000
                 Phi: 150.0000
                 XTD: 49.8860
              2theta: -20.4826
scan:
    Number of images: 99
               Slice: -78.0000 - 21.0000
         Image width: 1.0000
            Exp time: 75.0000
       Rotation axis: Omega
               Omega: 0.0000
               Kappa: -72.0000
                 Phi: -120.0000
                 XTD: 49.8860
              2theta: -20.4826
scan:
    Number of images: 70
               Slice: -32.0000 - 38.0000
         Image width: 1.0000
            Exp time: 75.0000
       Rotation axis: Omega
               Omega: 0.0000
               Kappa: 72.0000
                 Phi: -180.0000
                 XTD: 49.8860
              2theta: -20.4826
;
_diffrn_measurement_device
;
AFC12 (Right): Kappa 3 circle
;
_diffrn_measurement_device_type 'AFC12 (Right): Kappa 3 circle, Rigaku Saturn724+ (2x2 bin mode)'
_diffrn_measurement_method 'profile data from \w-scans'
_diffrn_orient_matrix_UB_11 0.024281
_diffrn_orient_matrix_UB_12 0.041882
_diffrn_orient_matrix_UB_13 0.028449
_diffrn_orient_matrix_UB_21 0.005075
_diffrn_orient_matrix_UB_22 -0.034503
_diffrn_orient_matrix_UB_23 0.046463
_diffrn_orient_matrix_UB_31 0.054015
_diffrn_orient_matrix_UB_32 0.002860
_diffrn_orient_matrix_UB_33 -0.003776
_diffrn_radiation_monochromator mirror
_diffrn_radiation_type MoK\a
_diffrn_radiation_wavelength 0.71073
_diffrn_reflns_av_R_equivalents 0.0850
_diffrn_reflns_av_unetI/netI 0.0622
_diffrn_reflns_Laue_measured_fraction_full 0.982
_diffrn_reflns_Laue_measured_fraction_max 0.980
_diffrn_reflns_limit_h_max 24
_diffrn_reflns_limit_h_min -23
_diffrn_reflns_limit_k_max 16
_diffrn_reflns_limit_k_min -20
_diffrn_reflns_limit_l_max 24
_diffrn_reflns_limit_l_min -24
_diffrn_reflns_number 37956
_diffrn_reflns_point_group_measured_fraction_full 0.982
_diffrn_reflns_point_group_measured_fraction_max 0.980
_diffrn_reflns_theta_full 25.242
_diffrn_reflns_theta_max 25.680
_diffrn_reflns_theta_min 3.038
_diffrn_source 'Sealed Tube'
_exptl_absorpt_coefficient_mu 2.726
_exptl_absorpt_correction_T_max 1.00000
_exptl_absorpt_correction_T_min 0.491
_exptl_absorpt_correction_type multi-scan
_exptl_absorpt_process_details 'CrystalClear-SM Expert 3.1 b27 (Rigaku, 2012)'
_exptl_crystal_colour orange
_exptl_crystal_colour_primary orange
_exptl_crystal_density_diffrn 1.716
_exptl_crystal_density_method 'not measured'
_exptl_crystal_description prism
_exptl_crystal_F_000 3208
_exptl_crystal_size_max 0.07
_exptl_crystal_size_mid 0.04
_exptl_crystal_size_min 0.03
_refine_diff_density_max 3.707
_refine_diff_density_min -1.224
_refine_diff_density_rms 0.193
_refine_ls_extinction_method none
_refine_ls_goodness_of_fit_ref 1.041
_refine_ls_hydrogen_treatment constr
_refine_ls_matrix_type full
_refine_ls_number_parameters 785
_refine_ls_number_reflns 11690
_refine_ls_number_restraints 0
_refine_ls_restrained_S_all 1.041
_refine_ls_R_factor_all 0.0901
_refine_ls_R_factor_gt 0.0723
_refine_ls_shift/su_max 0.000
_refine_ls_shift/su_mean 0.000
_refine_ls_structure_factor_coef Fsqd
_refine_ls_weighting_details 'w=1/[\s^2^(Fo^2^)+(0.1217P)^2^+21.3892P] where P=(Fo^2^+2Fc^2^)/3'
_refine_ls_weighting_scheme calc
_refine_ls_wR_factor_gt 0.1897
_refine_ls_wR_factor_ref 0.2063
_reflns_Friedel_coverage 0.000
_reflns_number_gt 9165
_reflns_number_total 11690
_reflns_threshold_expression 'I > 2\s(I)'
_cod_data_source_file c6an00497k2.cif
_cod_data_source_block YC-49
_cod_depositor_comments 'Adding full bibliography for 1543134--1543135.cif.'
_cod_database_code 1543134
_shelxl_version_number 2014/6
_chemical_oxdiff_formula 'C59 H42 Ir1 N4 P1 F6'
_shelx_space_group_comment
;
The symmetry employed for this shelxl refinement is uniquely defined
by the following loop, which should always be used as a source of
symmetry information in preference to the above space-group names.
They are only intended as comments.
;
_shelx_estimated_absorpt_t_max 0.923
_shelx_estimated_absorpt_t_min 0.832
_reflns_odcompleteness_completeness 99.24
_reflns_odcompleteness_iscentric 1
_reflns_odcompleteness_theta 66.97
_olex2_refinement_description
;
1. Fixed Uiso
 At 1.2 times of:
  All C(H) groups, All C(H,H) groups
 At 1.5 times of:
  All C(H,H,H) groups
2.a Ternary CH refined with riding coordinates:
 C601(H601), C701(H701), C801(H801), C901(H901)
2.b Secondary CH2 refined with riding coordinates:
 C102(H10A,H10B), C103(H10C,H10D)
2.c Aromatic/amide H refined with riding coordinates:
 C12(H12), C14(H14), C15(H15), C17(H17), C19(H19), C101(H101), C105(H105),
 C106(H106), C110(H110), C111(H111), C114(H114), C115(H115), C116(H116),
 C118(H118), C119(H119), C32(H32), C33(H33), C34(H34), C35(H35), C39(H39),
 C301(H301), C302(H302), C303(H303), C304(H304), C305(H305), C42(H42), C43(H43),
  C44(H44), C45(H45), C49(H49), C401(H401), C402(H402), C403(H403), C404(H404),
 C405(H405)
2.d Idealised Me refined as rotating group:
 C120(H12A,H12B,H12C)
;
_olex2_submission_special_instructions 'No special instructions were received'

loop_
_space_group_symop_operation_xyz
'x, y, z'
'-x, y+1/2, -z+1/2'
'-x, -y, -z'
'x, -y-1/2, z-1/2'

loop_
_atom_site_label
_atom_site_type_symbol
_atom_site_fract_x
_atom_site_fract_y
_atom_site_fract_z
_atom_site_U_iso_or_equiv
_atom_site_adp_type
_atom_site_occupancy
_atom_site_site_symmetry_order
_atom_site_calc_flag
_atom_site_refinement_flags_posn
N1 N 0.1921(4) 0.0243(4) 0.7473(4) 0.0411(15) Uani 1 1 d .
N2 N 0.2341(4) 0.1539(4) 0.7073(4) 0.0403(14) Uani 1 1 d .
C11 C 0.1654(4) 0.0343(4) 0.6757(5) 0.0407(18) Uani 1 1 d .
C12 C 0.1197(5) -0.0211(5) 0.6262(5) 0.0451(19) Uani 1 1 d .
H12 H 0.1022 -0.0134 0.5755 0.054 Uiso 1 1 calc R
C13 C 0.1004(5) -0.0875(5) 0.6526(5) 0.0431(18) Uani 1 1 d .
C14 C 0.1293(5) -0.0968(5) 0.7264(5) 0.048(2) Uani 1 1 d .
H14 H 0.1179 -0.1424 0.7457 0.057 Uiso 1 1 calc R
C15 C 0.1736(5) -0.0422(4) 0.7716(5) 0.0429(18) Uani 1 1 d .
H15 H 0.1927 -0.0503 0.8224 0.051 Uiso 1 1 calc R
C16 C 0.1883(5) 0.1073(4) 0.6530(5) 0.0392(17) Uani 1 1 d .
C17 C 0.1633(5) 0.1285(5) 0.5809(5) 0.0445(19) Uani 1 1 d .
H17 H 0.1321 0.0944 0.5435 0.053 Uiso 1 1 calc R
C18 C 0.1843(5) 0.2010(5) 0.5634(5) 0.0437(18) Uani 1 1 d .
C19 C 0.2306(5) 0.2480(5) 0.6212(5) 0.049(2) Uani 1 1 d .
H19 H 0.2458 0.2975 0.6120 0.059 Uiso 1 1 calc R
C101 C 0.2540(5) 0.2233(5) 0.6905(5) 0.047(2) Uani 1 1 d .
H101 H 0.2857 0.2562 0.7288 0.057 Uiso 1 1 calc R
C102 C 0.0493(5) -0.1475(5) 0.6000(5) 0.0462(19) Uani 1 1 d .
H10A H 0.0097 -0.1204 0.5582 0.055 Uiso 1 1 calc R
H10B H 0.0245 -0.1781 0.6243 0.055 Uiso 1 1 calc R
C103 C 0.0918(5) -0.2026(5) 0.5724(5) 0.047(2) Uani 1 1 d .
H10C H 0.1119 -0.1733 0.5431 0.056 Uiso 1 1 calc R
H10D H 0.1345 -0.2262 0.6140 0.056 Uiso 1 1 calc R
C104 C 0.0390(5) -0.2663(5) 0.5261(5) 0.046(2) Uani 1 1 d .
C105 C 0.0034(5) -0.2581(5) 0.4525(5) 0.048(2) Uani 1 1 d .
H105 H 0.0146 -0.2144 0.4306 0.057 Uiso 1 1 calc R
C106 C -0.0479(5) -0.3111(5) 0.4095(5) 0.0471(19) Uani 1 1 d .
H106 H -0.0719 -0.3035 0.3585 0.057 Uiso 1 1 calc R
C107 C -0.0656(5) -0.3765(5) 0.4397(5) 0.0435(19) Uani 1 1 d .
C108 C -0.0316(5) -0.3862(4) 0.5164(5) 0.0437(19) Uani 1 1 d .
C109 C 0.0226(5) -0.3309(5) 0.5603(5) 0.0445(19) Uani 1 1 d .
C110 C 0.0564(5) -0.3422(5) 0.6378(5) 0.0470(19) Uani 1 1 d .
H110 H 0.0926 -0.3060 0.6682 0.056 Uiso 1 1 calc R
C111 C 0.0374(5) -0.4039(5) 0.6683(5) 0.050(2) Uani 1 1 d .
H111 H 0.0602 -0.4095 0.7195 0.061 Uiso 1 1 calc R
C112 C -0.0165(5) -0.4606(5) 0.6241(5) 0.050(2) Uani 1 1 d .
C113 C -0.0500(4) -0.4517(4) 0.5469(5) 0.0414(18) Uani 1 1 d .
C114 C -0.0369(5) -0.5247(5) 0.6538(6) 0.052(2) Uani 1 1 d .
H114 H -0.0165 -0.5303 0.7050 0.063 Uiso 1 1 calc R
C115 C -0.0860(6) -0.5793(5) 0.6100(6) 0.055(2) Uani 1 1 d .
H115 H -0.0983 -0.6230 0.6311 0.066 Uiso 1 1 calc R
C116 C -0.1175(5) -0.5716(5) 0.5361(6) 0.054(2) Uani 1 1 d .
H116 H -0.1514 -0.6103 0.5068 0.065 Uiso 1 1 calc R
C117 C -0.1011(5) -0.5086(5) 0.5026(5) 0.048(2) Uani 1 1 d .
C118 C -0.1333(5) -0.4973(5) 0.4256(5) 0.049(2) Uani 1 1 d .
H118 H -0.1671 -0.5350 0.3946 0.059 Uiso 1 1 calc R
C119 C -0.1169(5) -0.4353(5) 0.3968(5) 0.050(2) Uani 1 1 d .
H119 H -0.1402 -0.4296 0.3456 0.060 Uiso 1 1 calc R
C120 C 0.1585(6) 0.2260(6) 0.4865(5) 0.056(2) Uani 1 1 d .
H12A H 0.1304 0.1837 0.4541 0.084 Uiso 1 1 calc GR
H12B H 0.2021 0.2392 0.4779 0.084 Uiso 1 1 calc GR
H12C H 0.1260 0.2717 0.4771 0.084 Uiso 1 1 calc GR
N3 N 0.1815(4) 0.1883(4) 0.8115(4) 0.0410(15) Uani 1 1 d .
C3 C 0.3256(5) 0.2053(5) 0.8678(5) 0.0425(18) Uani 1 1 d .
C31 C 0.2045(5) 0.2620(4) 0.8351(4) 0.0389(17) Uani 1 1 d .
C32 C 0.1500(5) 0.3212(5) 0.8170(5) 0.0439(18) Uani 1 1 d .
H32 H 0.1652 0.3735 0.8301 0.053 Uiso 1 1 calc R
C33 C 0.0753(5) 0.3036(5) 0.7806(5) 0.0446(19) Uani 1 1 d .
H33 H 0.0388 0.3436 0.7689 0.054 Uiso 1 1 calc R
C34 C 0.0526(5) 0.2274(5) 0.7608(4) 0.0411(17) Uani 1 1 d .
H34 H 0.0008 0.2141 0.7380 0.049 Uiso 1 1 calc R
C35 C 0.1066(5) 0.1717(5) 0.7748(5) 0.0451(19) Uani 1 1 d .
H35 H 0.0917 0.1200 0.7586 0.054 Uiso 1 1 calc R
C36 C 0.2866(5) 0.2700(5) 0.8758(5) 0.0437(18) Uani 1 1 d .
C37 C 0.3259(5) 0.3349(5) 0.9200(5) 0.0443(18) Uani 1 1 d .
C38 C 0.4055(5) 0.3367(5) 0.9486(5) 0.0463(19) Uani 1 1 d .
C39 C 0.4432(5) 0.2738(6) 0.9347(6) 0.055(2) Uani 1 1 d .
H39 H 0.4960 0.2766 0.9508 0.066 Uiso 1 1 calc R
C301 C 0.4060(5) 0.2096(5) 0.8991(5) 0.049(2) Uani 1 1 d .
H301 H 0.4336 0.1665 0.8946 0.058 Uiso 1 1 calc R
C302 C 0.2906(5) 0.3957(5) 0.9419(5) 0.047(2) Uani 1 1 d .
H302 H 0.2378 0.3944 0.9267 0.056 Uiso 1 1 calc R
C303 C 0.3318(5) 0.4551(5) 0.9844(6) 0.056(2) Uani 1 1 d .
H303 H 0.3069 0.4956 0.9968 0.067 Uiso 1 1 calc R
C304 C 0.4101(6) 0.4582(5) 1.0104(6) 0.059(2) Uani 1 1 d .
H304 H 0.4382 0.4995 1.0409 0.071 Uiso 1 1 calc R
C305 C 0.4453(5) 0.4001(5) 0.9906(5) 0.051(2) Uani 1 1 d .
H305 H 0.4979 0.4031 1.0058 0.061 Uiso 1 1 calc R
N4 N 0.3524(4) 0.0453(4) 0.8268(4) 0.0466(17) Uani 1 1 d .
C4 C 0.2859(5) 0.0637(4) 0.9103(4) 0.0407(17) Uani 1 1 d .
C41 C 0.3828(5) 0.0018(4) 0.8893(5) 0.0417(18) Uani 1 1 d .
C42 C 0.4508(5) -0.0379(5) 0.9051(5) 0.0452(19) Uani 1 1 d .
H42 H 0.4739 -0.0673 0.9485 0.054 Uiso 1 1 calc R
C43 C 0.4844(5) -0.0346(5) 0.8580(5) 0.052(2) Uani 1 1 d .
H43 H 0.5304 -0.0608 0.8693 0.063 Uiso 1 1 calc R
C44 C 0.4494(5) 0.0079(5) 0.7940(6) 0.054(2) Uani 1 1 d .
H44 H 0.4700 0.0096 0.7599 0.064 Uiso 1 1 calc R
C45 C 0.3844(5) 0.0471(5) 0.7813(5) 0.048(2) Uani 1 1 d .
H45 H 0.3611 0.0769 0.7381 0.057 Uiso 1 1 calc R
C46 C 0.3418(4) 0.0056(4) 0.9340(5) 0.0407(18) Uani 1 1 d .
C47 C 0.3554(4) -0.0398(5) 0.9967(5) 0.0437(19) Uani 1 1 d .
C48 C 0.3211(5) -0.0153(5) 1.0414(5) 0.0461(19) Uani 1 1 d .
C49 C 0.2706(4) 0.0478(5) 1.0197(5) 0.0451(19) Uani 1 1 d .
H49 H 0.2496 0.0655 1.0509 0.054 Uiso 1 1 calc R
C401 C 0.2515(4) 0.0836(5) 0.9553(4) 0.0412(18) Uani 1 1 d .
H401 H 0.2142 0.1230 0.9402 0.049 Uiso 1 1 calc R
C402 C 0.3972(5) -0.1108(5) 1.0163(6) 0.050(2) Uani 1 1 d .
H402 H 0.4176 -0.1311 0.9856 0.060 Uiso 1 1 calc R
C403 C 0.4084(5) -0.1502(5) 1.0780(5) 0.054(2) Uani 1 1 d .
H403 H 0.4370 -0.1968 1.0896 0.065 Uiso 1 1 calc R
C404 C 0.3784(6) -0.1229(6) 1.1246(6) 0.055(2) Uani 1 1 d .
H404 H 0.3879 -0.1495 1.1684 0.066 Uiso 1 1 calc R
C405 C 0.3354(5) -0.0577(5) 1.1058(5) 0.051(2) Uani 1 1 d .
H405 H 0.3142 -0.0397 1.1366 0.061 Uiso 1 1 calc R
Ir1 Ir 0.26361(2) 0.11394(2) 0.81478(2) 0.03911(14) Uani 1 1 d .
F501 F -0.0461(3) 0.0388(4) 0.5564(3) 0.0676(16) Uani 1 1 d .
F502 F -0.1388(3) 0.0322(3) 0.6507(3) 0.0653(15) Uani 1 1 d .
F503 F -0.1039(7) 0.1242(4) 0.5962(9) 0.161(6) Uani 1 1 d .
F504 F -0.0746(6) -0.0531(4) 0.6167(7) 0.137(4) Uani 1 1 d .
F505 F -0.0166(4) 0.0491(7) 0.6730(4) 0.121(4) Uani 1 1 d .
F506 F -0.1644(4) 0.0198(10) 0.5364(4) 0.175(6) Uani 1 1 d .
P501 P -0.09160(14) 0.03561(13) 0.60396(13) 0.0478(5) Uani 1 1 d .
C601 C 0.5581(6) -0.2757(6) 0.8802(6) 0.063(3) Uani 1 1 d .
H601 H 0.5747 -0.3243 0.9097 0.076 Uiso 1 1 calc R
Cl61 Cl 0.62097(13) -0.20076(14) 0.92622(14) 0.0588(6) Uani 1 1 d .
Cl62 Cl 0.55736(18) -0.2925(2) 0.79474(18) 0.0866(9) Uani 1 1 d .
Cl63 Cl 0.46726(15) -0.25258(16) 0.86868(18) 0.0745(8) Uani 1 1 d .
C701 C 0.3552(7) -0.5231(7) 0.8084(6) 0.077(3) Uani 1 1 d .
H701 H 0.3695 -0.5443 0.8582 0.092 Uiso 1 1 calc R
Cl71 Cl 0.41275(18) -0.44510(18) 0.81528(17) 0.0786(8) Uani 1 1 d .
Cl72 Cl 0.3661(3) -0.5964(2) 0.7550(2) 0.1075(13) Uani 1 1 d .
Cl73 Cl 0.2613(2) -0.4928(3) 0.7723(2) 0.1131(14) Uani 1 1 d .
C801 C 0.2481(6) -0.3056(7) 0.9031(7) 0.073(3) Uani 1 1 d .
H801 H 0.2156 -0.3517 0.8984 0.087 Uiso 1 1 calc R
Cl81 Cl 0.34140(15) -0.33384(17) 0.9510(2) 0.0808(9) Uani 1 1 d .
Cl82 Cl 0.2327(5) -0.2766(5) 0.8184(3) 0.193(3) Uani 1 1 d .
Cl83 Cl 0.2256(2) -0.2336(3) 0.9496(3) 0.139(2) Uani 1 1 d .
C901 C 0.3267(9) -0.1610(14) 0.6379(9) 0.124(6) Uani 1 1 d .
H901 H 0.3086 -0.2060 0.6038 0.149 Uiso 1 1 calc R
Cl91 Cl 0.4244(2) -0.1469(3) 0.6633(3) 0.1135(14) Uani 1 1 d .
Cl92 Cl 0.3126(3) -0.1816(7) 0.7144(3) 0.227(5) Uani 1 1 d .
Cl93 Cl 0.2776(4) -0.0848(5) 0.5984(4) 0.190(4) Uani 1 1 d .

loop_
_atom_site_aniso_label
_atom_site_aniso_U_11
_atom_site_aniso_U_22
_atom_site_aniso_U_33
_atom_site_aniso_U_23
_atom_site_aniso_U_13
_atom_site_aniso_U_12
N1 0.040(3) 0.036(3) 0.051(4) -0.003(3) 0.022(3) -0.004(3)
N2 0.048(4) 0.032(3) 0.048(4) 0.000(3) 0.027(3) 0.002(3)
C11 0.041(4) 0.033(4) 0.051(5) -0.005(3) 0.023(4) -0.001(3)
C12 0.044(4) 0.042(4) 0.051(5) -0.008(4) 0.022(4) 0.001(3)
C13 0.045(4) 0.039(4) 0.054(5) -0.003(4) 0.030(4) -0.002(3)
C14 0.053(5) 0.035(4) 0.061(6) 0.002(4) 0.030(4) -0.002(4)
C15 0.050(4) 0.031(4) 0.050(5) 0.005(3) 0.023(4) 0.001(3)
C16 0.042(4) 0.031(4) 0.048(5) -0.003(3) 0.022(4) -0.001(3)
C17 0.051(5) 0.036(4) 0.050(5) -0.008(4) 0.025(4) -0.007(3)
C18 0.049(4) 0.039(4) 0.052(5) 0.004(4) 0.031(4) 0.003(3)
C19 0.050(5) 0.041(4) 0.064(6) 0.007(4) 0.032(4) 0.002(4)
C101 0.051(5) 0.039(4) 0.060(6) -0.003(4) 0.032(4) -0.006(4)
C102 0.062(5) 0.035(4) 0.044(5) -0.005(3) 0.025(4) -0.008(4)
C103 0.058(5) 0.034(4) 0.058(5) -0.012(4) 0.035(4) -0.006(4)
C104 0.054(5) 0.033(4) 0.060(6) -0.009(4) 0.032(4) -0.002(3)
C105 0.064(5) 0.038(4) 0.054(6) -0.003(4) 0.037(5) -0.004(4)
C106 0.062(5) 0.043(4) 0.040(5) -0.001(4) 0.026(4) 0.000(4)
C107 0.044(4) 0.041(4) 0.050(5) -0.008(4) 0.024(4) 0.001(3)
C108 0.058(5) 0.030(4) 0.044(5) 0.000(3) 0.023(4) 0.008(3)
C109 0.050(4) 0.035(4) 0.056(5) -0.001(4) 0.030(4) 0.000(3)
C110 0.056(5) 0.038(4) 0.051(5) -0.008(4) 0.028(4) 0.001(4)
C111 0.062(5) 0.045(4) 0.046(5) 0.000(4) 0.025(4) 0.008(4)
C112 0.062(5) 0.041(4) 0.059(6) 0.002(4) 0.037(5) 0.011(4)
C113 0.044(4) 0.030(4) 0.055(5) -0.003(3) 0.027(4) 0.000(3)
C114 0.061(5) 0.042(4) 0.066(6) 0.004(4) 0.039(5) 0.006(4)
C115 0.064(5) 0.035(4) 0.084(7) 0.011(4) 0.049(5) 0.000(4)
C116 0.055(5) 0.040(5) 0.076(7) -0.003(4) 0.036(5) 0.001(4)
C117 0.048(4) 0.035(4) 0.069(6) -0.008(4) 0.034(4) -0.002(3)
C118 0.049(5) 0.042(4) 0.064(6) -0.004(4) 0.032(4) -0.002(4)
C119 0.051(5) 0.050(5) 0.054(5) -0.013(4) 0.028(4) -0.004(4)
C120 0.063(5) 0.046(5) 0.062(6) 0.002(4) 0.031(5) 0.004(4)
N3 0.043(3) 0.037(3) 0.046(4) -0.007(3) 0.021(3) -0.002(3)
C3 0.047(4) 0.038(4) 0.048(5) -0.006(3) 0.026(4) -0.003(3)
C31 0.052(4) 0.029(4) 0.040(4) -0.004(3) 0.024(4) 0.000(3)
C32 0.046(4) 0.038(4) 0.049(5) -0.001(3) 0.023(4) -0.005(3)
C33 0.053(5) 0.036(4) 0.049(5) -0.001(3) 0.026(4) 0.004(3)
C34 0.044(4) 0.040(4) 0.037(4) 0.005(3) 0.016(3) 0.002(3)
C35 0.044(4) 0.040(4) 0.052(5) 0.000(4) 0.022(4) -0.002(3)
C36 0.048(4) 0.036(4) 0.048(5) -0.004(3) 0.022(4) -0.004(3)
C37 0.046(4) 0.039(4) 0.051(5) 0.001(4) 0.024(4) -0.005(3)
C38 0.043(4) 0.037(4) 0.056(5) -0.001(4) 0.020(4) -0.005(3)
C39 0.046(4) 0.052(5) 0.072(6) -0.011(5) 0.030(4) -0.007(4)
C301 0.046(4) 0.041(4) 0.063(6) -0.004(4) 0.028(4) 0.000(4)
C302 0.045(4) 0.045(5) 0.049(5) -0.008(4) 0.018(4) -0.002(4)
C303 0.051(5) 0.040(4) 0.076(7) -0.007(4) 0.026(5) -0.002(4)
C304 0.063(6) 0.043(5) 0.069(6) -0.008(4) 0.026(5) -0.017(4)
C305 0.050(5) 0.038(4) 0.067(6) -0.011(4) 0.026(4) -0.006(4)
N4 0.047(4) 0.040(4) 0.056(5) -0.008(3) 0.025(3) 0.001(3)
C4 0.045(4) 0.033(4) 0.044(5) -0.001(3) 0.019(4) -0.004(3)
C41 0.045(4) 0.032(4) 0.049(5) -0.009(3) 0.021(4) -0.006(3)
C42 0.044(4) 0.038(4) 0.051(5) -0.003(4) 0.019(4) 0.001(3)
C43 0.049(5) 0.042(4) 0.070(6) -0.008(4) 0.029(5) 0.003(4)
C44 0.054(5) 0.049(5) 0.069(6) -0.012(4) 0.037(5) -0.003(4)
C45 0.049(5) 0.049(5) 0.053(5) 0.002(4) 0.029(4) 0.003(4)
C46 0.038(4) 0.036(4) 0.048(5) -0.003(3) 0.019(4) -0.005(3)
C47 0.037(4) 0.040(4) 0.054(5) -0.006(4) 0.020(4) -0.002(3)
C48 0.046(4) 0.044(4) 0.047(5) -0.001(4) 0.019(4) -0.007(4)
C49 0.041(4) 0.044(4) 0.052(5) -0.008(4) 0.022(4) -0.007(3)
C401 0.040(4) 0.040(4) 0.044(5) -0.004(3) 0.019(4) 0.003(3)
C402 0.053(5) 0.042(5) 0.063(6) 0.000(4) 0.032(5) -0.005(4)
C403 0.049(5) 0.045(5) 0.067(6) 0.002(4) 0.024(4) 0.003(4)
C404 0.057(5) 0.057(5) 0.058(6) 0.010(4) 0.030(5) -0.002(4)
C405 0.047(5) 0.056(5) 0.056(6) -0.001(4) 0.028(4) -0.003(4)
Ir1 0.03983(19) 0.03229(19) 0.0470(2) -0.00413(12) 0.02059(15) -0.00186(11)
F501 0.058(3) 0.097(5) 0.053(3) 0.007(3) 0.029(3) -0.002(3)
F502 0.076(4) 0.063(3) 0.075(4) -0.008(3) 0.050(3) -0.006(3)
F503 0.175(10) 0.050(4) 0.365(18) 0.047(7) 0.216(12) 0.028(5)
F504 0.180(9) 0.049(4) 0.281(13) 0.006(6) 0.193(10) -0.001(5)
F505 0.070(4) 0.233(11) 0.068(5) -0.044(6) 0.037(4) -0.033(6)
F506 0.056(4) 0.40(2) 0.065(5) -0.029(8) 0.026(4) -0.045(8)
P501 0.0549(12) 0.0408(11) 0.0536(14) -0.0039(10) 0.0291(11) -0.0066(10)
C601 0.064(6) 0.050(5) 0.076(7) -0.011(5) 0.032(5) -0.010(5)
Cl61 0.0563(12) 0.0491(12) 0.0708(15) -0.0056(11) 0.0274(11) -0.0026(10)
Cl62 0.0763(18) 0.100(2) 0.083(2) -0.0273(18) 0.0341(16) -0.0086(17)
Cl63 0.0592(14) 0.0615(15) 0.104(2) -0.0087(14) 0.0360(15) -0.0056(12)
C701 0.091(8) 0.072(7) 0.061(7) -0.005(5) 0.027(6) -0.035(6)
Cl71 0.0836(18) 0.0741(17) 0.0768(18) -0.0133(14) 0.0338(15) -0.0337(15)
Cl72 0.162(4) 0.0636(18) 0.109(3) -0.0152(18) 0.069(3) -0.030(2)
Cl73 0.075(2) 0.172(4) 0.084(2) -0.006(2) 0.0280(18) -0.026(2)
C801 0.055(6) 0.059(6) 0.096(9) -0.004(6) 0.024(6) 0.002(5)
Cl81 0.0561(14) 0.0647(16) 0.115(2) -0.0059(16) 0.0310(15) 0.0081(12)
Cl82 0.230(7) 0.192(6) 0.132(5) 0.092(4) 0.054(4) 0.065(6)
Cl83 0.079(2) 0.104(3) 0.222(5) -0.070(3) 0.055(3) 0.010(2)
C901 0.091(10) 0.19(2) 0.096(11) -0.004(12) 0.040(9) -0.002(12)
Cl91 0.082(2) 0.117(3) 0.142(3) -0.056(3) 0.048(2) -0.001(2)
Cl92 0.117(4) 0.433(14) 0.118(4) 0.098(6) 0.040(3) -0.050(6)
Cl93 0.148(4) 0.254(7) 0.236(7) 0.153(6) 0.146(5) 0.113(5)

loop_
_atom_type_symbol
_atom_type_description
_atom_type_scat_dispersion_real
_atom_type_scat_dispersion_imag
_atom_type_scat_source
C C 0.0033 0.0016 'International Tables Vol C Tables 4.2.6.8 and 6.1.1.4'
H H 0.0000 0.0000 'International Tables Vol C Tables 4.2.6.8 and 6.1.1.4'
Cl Cl 0.1484 0.1585 'International Tables Vol C Tables 4.2.6.8 and 6.1.1.4'
F F 0.0171 0.0103 'International Tables Vol C Tables 4.2.6.8 and 6.1.1.4'
Ir Ir -1.4442 7.9887 'International Tables Vol C Tables 4.2.6.8 and 6.1.1.4'
N N 0.0061 0.0033 'International Tables Vol C Tables 4.2.6.8 and 6.1.1.4'
P P 0.1023 0.0942 'International Tables Vol C Tables 4.2.6.8 and 6.1.1.4'

loop_
_geom_angle_atom_site_label_1
_geom_angle_atom_site_label_2
_geom_angle_atom_site_label_3
_geom_angle
C11 N1 C15 118.0(7)
C11 N1 Ir1 116.7(5)
C15 N1 Ir1 125.3(6)
C16 N2 Ir1 116.2(5)
C101 N2 C16 118.9(7)
C101 N2 Ir1 124.7(6)
N1 C11 C12 121.9(8)
N1 C11 C16 115.2(7)
C12 C11 C16 122.9(8)
C11 C12 H12 120.6
C13 C12 C11 118.8(8)
C13 C12 H12 120.6
C12 C13 C102 119.7(8)
C14 C13 C12 118.1(8)
C14 C13 C102 122.2(8)
C13 C14 H14 119.6
C15 C14 C13 120.8(8)
C15 C14 H14 119.6
N1 C15 H15 118.8
C14 C15 N1 122.4(8)
C14 C15 H15 118.8
N2 C16 C11 115.8(7)
N2 C16 C17 121.3(7)
C17 C16 C11 122.9(7)
C16 C17 H17 120.1
C16 C17 C18 119.8(8)
C18 C17 H17 120.1
C17 C18 C120 121.4(8)
C19 C18 C17 116.9(8)
C19 C18 C120 121.7(8)
C18 C19 H19 119.8
C101 C19 C18 120.4(8)
C101 C19 H19 119.8
N2 C101 C19 122.7(8)
N2 C101 H101 118.7
C19 C101 H101 118.7
C13 C102 H10A 109.1
C13 C102 H10B 109.1
C13 C102 C103 112.5(7)
H10A C102 H10B 107.8
C103 C102 H10A 109.1
C103 C102 H10B 109.1
C102 C103 H10C 109.7
C102 C103 H10D 109.7
H10C C103 H10D 108.2
C104 C103 C102 109.8(7)
C104 C103 H10C 109.7
C104 C103 H10D 109.7
C105 C104 C103 119.8(8)
C105 C104 C109 120.3(8)
C109 C104 C103 119.7(8)
C104 C105 H105 119.1
C106 C105 C104 121.7(8)
C106 C105 H105 119.1
C105 C106 H106 119.6
C105 C106 C107 120.7(8)
C107 C106 H106 119.6
C106 C107 C108 119.5(8)
C106 C107 C119 122.9(9)
C108 C107 C119 117.6(8)
C107 C108 C109 118.9(8)
C113 C108 C107 119.5(8)
C113 C108 C109 121.5(8)
C104 C109 C108 118.7(8)
C104 C109 C110 123.5(8)
C108 C109 C110 117.8(8)
C109 C110 H110 119.3
C111 C110 C109 121.4(8)
C111 C110 H110 119.3
C110 C111 H111 119.4
C110 C111 C112 121.1(9)
C112 C111 H111 119.4
C113 C112 C111 118.8(8)
C114 C112 C111 122.4(9)
C114 C112 C113 118.8(9)
C108 C113 C112 119.4(8)
C108 C113 C117 121.2(8)
C117 C113 C112 119.4(8)
C112 C114 H114 119.6
C115 C114 C112 120.8(9)
C115 C114 H114 119.6
C114 C115 H115 119.6
C114 C115 C116 120.7(9)
C116 C115 H115 119.6
C115 C116 H116 119.1
C115 C116 C117 121.8(9)
C117 C116 H116 119.1
C113 C117 C118 117.5(8)
C116 C117 C113 118.5(9)
C116 C117 C118 124.0(8)
C117 C118 H118 119.3
C119 C118 C117 121.4(9)
C119 C118 H118 119.3
C107 C119 H119 118.6
C118 C119 C107 122.8(9)
C118 C119 H119 118.6
C18 C120 H12A 109.5
C18 C120 H12B 109.5
C18 C120 H12C 109.5
H12A C120 H12B 109.5
H12A C120 H12C 109.5
H12B C120 H12C 109.5
C31 N3 C35 120.2(7)
C31 N3 Ir1 115.7(5)
C35 N3 Ir1 122.8(5)
C36 C3 C301 117.7(7)
C36 C3 Ir1 116.6(6)
C301 C3 Ir1 125.6(6)
N3 C31 C32 118.8(7)
N3 C31 C36 113.7(7)
C32 C31 C36 127.5(7)
C31 C32 H32 119.9
C33 C32 C31 120.2(8)
C33 C32 H32 119.9
C32 C33 H33 119.9
C32 C33 C34 120.2(8)
C34 C33 H33 119.9
C33 C34 H34 120.8
C35 C34 C33 118.5(8)
C35 C34 H34 120.8
N3 C35 C34 121.9(8)
N3 C35 H35 119.1
C34 C35 H35 119.1
C3 C36 C31 112.7(7)
C3 C36 C37 121.1(8)
C37 C36 C31 126.2(7)
C38 C37 C36 118.4(8)
C38 C37 C302 117.3(8)
C302 C37 C36 124.1(8)
C39 C38 C37 119.2(8)
C305 C38 C37 119.7(8)
C305 C38 C39 121.1(8)
C38 C39 H39 119.2
C301 C39 C38 121.6(8)
C301 C39 H39 119.2
C3 C301 H301 119.3
C39 C301 C3 121.4(8)
C39 C301 H301 119.3
C37 C302 H302 119.6
C303 C302 C37 120.7(8)
C303 C302 H302 119.6
C302 C303 H303 119.1
C302 C303 C304 121.8(9)
C304 C303 H303 119.1
C303 C304 H304 120.8
C305 C304 C303 118.4(9)
C305 C304 H304 120.8
C38 C305 H305 119.1
C304 C305 C38 121.8(9)
C304 C305 H305 119.1
C41 N4 Ir1 115.7(6)
C45 N4 C41 120.9(7)
C45 N4 Ir1 123.1(6)
C46 C4 Ir1 116.6(6)
C401 C4 C46 118.6(8)
C401 C4 Ir1 124.8(6)
N4 C41 C42 117.7(8)
N4 C41 C46 114.8(7)
C42 C41 C46 127.4(8)
C41 C42 H42 119.5
C43 C42 C41 121.0(8)
C43 C42 H42 119.5
C42 C43 H43 120.6
C42 C43 C44 118.9(8)
C44 C43 H43 120.6
C43 C44 H44 120.8
C45 C44 C43 118.5(9)
C45 C44 H44 120.8
N4 C45 C44 123.0(9)
N4 C45 H45 118.5
C44 C45 H45 118.5
C4 C46 C41 112.4(7)
C4 C46 C47 120.8(8)
C47 C46 C41 126.8(7)
C46 C47 C402 125.6(8)
C48 C47 C46 117.5(7)
C48 C47 C402 116.8(8)
C47 C48 C405 119.1(8)
C49 C48 C47 119.8(8)
C49 C48 C405 121.0(8)
C48 C49 H49 119.4
C401 C49 C48 121.2(8)
C401 C49 H49 119.4
C4 C401 H401 119.4
C49 C401 C4 121.2(8)
C49 C401 H401 119.4
C47 C402 H402 119.1
C403 C402 C47 121.8(9)
C403 C402 H402 119.1
C402 C403 H403 119.5
C402 C403 C404 121.0(9)
C404 C403 H403 119.5
C403 C404 H404 120.7
C405 C404 C403 118.7(9)
C405 C404 H404 120.7
C48 C405 H405 118.8
C404 C405 C48 122.3(9)
C404 C405 H405 118.8
N2 Ir1 N1 76.0(3)
N3 Ir1 N1 97.9(3)
N3 Ir1 N2 84.7(3)
C3 Ir1 N1 173.6(3)
C3 Ir1 N2 97.8(3)
C3 Ir1 N3 79.4(3)
C3 Ir1 N4 95.6(3)
C3 Ir1 C4 89.2(3)
N4 Ir1 N1 87.3(3)
N4 Ir1 N2 98.4(3)
N4 Ir1 N3 174.5(3)
C4 Ir1 N1 97.0(3)
C4 Ir1 N2 172.9(3)
C4 Ir1 N3 97.8(3)
C4 Ir1 N4 79.6(3)
F501 P501 F502 179.1(4)
F503 P501 F501 90.5(5)
F503 P501 F502 89.5(4)
F503 P501 F504 176.2(8)
F503 P501 F505 89.5(8)
F504 P501 F501 89.9(4)
F504 P501 F502 90.2(4)
F505 P501 F501 88.9(4)
F505 P501 F502 92.0(4)
F505 P501 F504 86.8(7)
F506 P501 F501 90.7(4)
F506 P501 F502 88.3(4)
F506 P501 F503 92.2(9)
F506 P501 F504 91.5(8)
F506 P501 F505 178.2(8)
Cl61 C601 H601 108.6
Cl61 C601 Cl62 110.6(6)
Cl62 C601 H601 108.6
Cl63 C601 H601 108.6
Cl63 C601 Cl61 110.6(6)
Cl63 C601 Cl62 109.7(6)
Cl71 C701 H701 108.5
Cl71 C701 Cl72 110.9(7)
Cl71 C701 Cl73 110.1(7)
Cl72 C701 H701 108.5
Cl72 C701 Cl73 110.3(6)
Cl73 C701 H701 108.5
Cl81 C801 H801 108.2
Cl82 C801 H801 108.2
Cl82 C801 Cl81 109.5(7)
Cl82 C801 Cl83 112.0(7)
Cl83 C801 H801 108.2
Cl83 C801 Cl81 110.6(7)
Cl91 C901 H901 108.8
Cl92 C901 H901 108.8
Cl92 C901 Cl91 110.0(9)
Cl93 C901 H901 108.8
Cl93 C901 Cl91 111.9(13)
Cl93 C901 Cl92 108.6(11)

loop_
_geom_bond_atom_site_label_1
_geom_bond_atom_site_label_2
_geom_bond_distance
N1 C11 1.337(11)
N1 C15 1.359(10)
N1 Ir1 2.143(6)
N2 C16 1.350(10)
N2 C101 1.347(11)
N2 Ir1 2.132(7)
C11 C12 1.399(11)
C11 C16 1.476(11)
C12 H12 0.9500
C12 C13 1.387(12)
C13 C14 1.373(13)
C13 C102 1.516(12)
C14 H14 0.9500
C14 C15 1.343(12)
C15 H15 0.9500
C16 C17 1.387(13)
C17 H17 0.9500
C17 C18 1.411(12)
C18 C19 1.397(13)
C18 C120 1.492(13)
C19 H19 0.9500
C19 C101 1.355(13)
C101 H101 0.9500
C102 H10A 0.9900
C102 H10B 0.9900
C102 C103 1.529(12)
C103 H10C 0.9900
C103 H10D 0.9900
C103 C104 1.525(11)
C104 C105 1.366(13)
C104 C109 1.424(12)
C105 H105 0.9500
C105 C106 1.363(12)
C106 H106 0.9500
C106 C107 1.401(12)
C107 C108 1.424(13)
C107 C119 1.432(12)
C108 C109 1.424(12)
C108 C113 1.411(11)
C109 C110 1.442(13)
C110 H110 0.9500
C110 C111 1.365(13)
C111 H111 0.9500
C111 C112 1.438(13)
C112 C113 1.433(13)
C112 C114 1.402(13)
C113 C117 1.417(11)
C114 H114 0.9500
C114 C115 1.368(14)
C115 H115 0.9500
C115 C116 1.370(15)
C116 H116 0.9500
C116 C117 1.396(13)
C117 C118 1.435(14)
C118 H118 0.9500
C118 C119 1.325(13)
C119 H119 0.9500
C120 H12A 0.9800
C120 H12B 0.9800
C120 H12C 0.9800
N3 C31 1.363(10)
N3 C35 1.369(10)
N3 Ir1 2.045(7)
C3 C36 1.406(12)
C3 C301 1.433(12)
C3 Ir1 1.999(8)
C31 C32 1.410(11)
C31 C36 1.475(12)
C32 H32 0.9500
C32 C33 1.369(12)
C33 H33 0.9500
C33 C34 1.389(11)
C34 H34 0.9500
C34 C35 1.370(11)
C35 H35 0.9500
C36 C37 1.435(11)
C37 C38 1.422(11)
C37 C302 1.433(12)
C38 C39 1.412(13)
C38 C305 1.400(12)
C39 H39 0.9500
C39 C301 1.352(12)
C301 H301 0.9500
C302 H302 0.9500
C302 C303 1.361(12)
C303 H303 0.9500
C303 C304 1.403(14)
C304 H304 0.9500
C304 C305 1.376(14)
C305 H305 0.9500
N4 C41 1.375(11)
N4 C45 1.336(11)
N4 Ir1 2.041(7)
C4 C46 1.411(11)
C4 C401 1.404(12)
C4 Ir1 2.006(8)
C41 C42 1.415(12)
C41 C46 1.467(12)
C42 H42 0.9500
C42 C43 1.388(13)
C43 H43 0.9500
C43 C44 1.395(14)
C44 H44 0.9500
C44 C45 1.373(12)
C45 H45 0.9500
C46 C47 1.424(12)
C47 C48 1.420(12)
C47 C402 1.432(12)
C48 C49 1.410(12)
C48 C405 1.424(13)
C49 H49 0.9500
C49 C401 1.353(12)
C401 H401 0.9500
C402 H402 0.9500
C402 C403 1.363(14)
C403 H403 0.9500
C403 C404 1.408(14)
C404 H404 0.9500
C404 C405 1.359(13)
C405 H405 0.9500
F501 P501 1.589(6)
F502 P501 1.603(6)
F503 P501 1.541(7)
F504 P501 1.561(8)
F505 P501 1.559(8)
F506 P501 1.527(8)
C601 H601 1.0000
C601 Cl61 1.755(10)
C601 Cl62 1.767(12)
C601 Cl63 1.752(11)
C701 H701 1.0000
C701 Cl71 1.726(11)
C701 Cl72 1.745(13)
C701 Cl73 1.753(14)
C801 H801 1.0000
C801 Cl81 1.740(11)
C801 Cl82 1.700(14)
C801 Cl83 1.735(12)
C901 H901 1.0000
C901 Cl91 1.786(17)
C901 Cl92 1.743(18)
C901 Cl93 1.62(2)

loop_
_geom_torsion_atom_site_label_1
_geom_torsion_atom_site_label_2
_geom_torsion_atom_site_label_3
_geom_torsion_atom_site_label_4
_geom_torsion
N1 C11 C12 C13 1.5(12)
N1 C11 C16 N2 0.9(10)
N1 C11 C16 C17 -177.3(8)
N2 C16 C17 C18 -1.6(13)
C11 N1 C15 C14 -0.6(12)
C11 C12 C13 C14 -2.2(12)
C11 C12 C13 C102 178.4(8)
C11 C16 C17 C18 176.6(8)
C12 C11 C16 N2 -178.3(7)
C12 C11 C16 C17 3.4(13)
C12 C13 C14 C15 1.5(13)
C12 C13 C102 C103 82.2(10)
C13 C14 C15 N1 -0.1(14)
C13 C102 C103 C104 174.2(7)
C14 C13 C102 C103 -97.2(10)
C15 N1 C11 C12 -0.1(11)
C15 N1 C11 C16 -179.3(7)
C16 N2 C101 C19 -0.9(12)
C16 C11 C12 C13 -179.3(7)
C16 C17 C18 C19 0.4(12)
C16 C17 C18 C120 -180.0(8)
C17 C18 C19 C101 0.5(12)
C18 C19 C101 N2 -0.3(13)
C101 N2 C16 C11 -176.5(7)
C101 N2 C16 C17 1.8(12)
C102 C13 C14 C15 -179.1(8)
C102 C103 C104 C105 95.2(10)
C102 C103 C104 C109 -79.9(10)
C103 C104 C105 C106 -175.7(8)
C103 C104 C109 C108 174.7(8)
C103 C104 C109 C110 -3.1(12)
C104 C105 C106 C107 -0.4(14)
C104 C109 C110 C111 178.1(8)
C105 C104 C109 C108 -0.4(12)
C105 C104 C109 C110 -178.3(8)
C105 C106 C107 C108 2.3(13)
C105 C106 C107 C119 -177.7(8)
C106 C107 C108 C109 -3.2(12)
C106 C107 C108 C113 179.4(8)
C106 C107 C119 C118 179.7(9)
C107 C108 C109 C104 2.3(12)
C107 C108 C109 C110 -179.7(8)
C107 C108 C113 C112 -179.1(8)
C107 C108 C113 C117 0.6(12)
C108 C107 C119 C118 -0.3(13)
C108 C109 C110 C111 0.2(13)
C108 C113 C117 C116 -179.4(8)
C108 C113 C117 C118 0.2(12)
C109 C104 C105 C106 -0.6(13)
C109 C108 C113 C112 3.5(12)
C109 C108 C113 C117 -176.7(8)
C109 C110 C111 C112 0.8(14)
C110 C111 C112 C113 0.4(13)
C110 C111 C112 C114 179.8(8)
C111 C112 C113 C108 -2.5(12)
C111 C112 C113 C117 177.8(8)
C111 C112 C114 C115 -177.2(9)
C112 C113 C117 C116 0.3(12)
C112 C113 C117 C118 180.0(8)
C112 C114 C115 C116 -1.4(14)
C113 C108 C109 C104 179.6(8)
C113 C108 C109 C110 -2.4(12)
C113 C112 C114 C115 2.2(13)
C113 C117 C118 C119 -1.1(12)
C114 C112 C113 C108 178.1(8)
C114 C112 C113 C117 -1.7(12)
C114 C115 C116 C117 0.0(14)
C115 C116 C117 C113 0.5(13)
C115 C116 C117 C118 -179.1(9)
C116 C117 C118 C119 178.5(9)
C117 C118 C119 C107 1.2(14)
C119 C107 C108 C109 176.8(8)
C119 C107 C108 C113 -0.6(12)
C120 C18 C19 C101 -179.1(8)
N3 C31 C32 C33 4.3(12)
N3 C31 C36 C3 13.9(11)
N3 C31 C36 C37 -165.7(8)
C3 C36 C37 C38 7.6(13)
C3 C36 C37 C302 -167.5(9)
C31 N3 C35 C34 -0.3(13)
C31 C32 C33 C34 -0.5(13)
C31 C36 C37 C38 -172.9(8)
C31 C36 C37 C302 12.0(14)
C32 C31 C36 C3 -163.9(8)
C32 C31 C36 C37 16.5(14)
C32 C33 C34 C35 -3.6(13)
C33 C34 C35 N3 4.1(13)
C35 N3 C31 C32 -3.9(12)
C35 N3 C31 C36 178.1(7)
C36 C3 C301 C39 -0.3(14)
C36 C31 C32 C33 -178.0(8)
C36 C37 C38 C39 -2.1(13)
C36 C37 C38 C305 178.6(9)
C36 C37 C302 C303 179.5(9)
C37 C38 C39 C301 -4.5(15)
C37 C38 C305 C304 5.6(15)
C37 C302 C303 C304 -2.2(15)
C38 C37 C302 C303 4.4(13)
C38 C39 C301 C3 5.8(15)
C39 C38 C305 C304 -173.7(10)
C301 C3 C36 C31 174.0(8)
C301 C3 C36 C37 -6.4(13)
C302 C37 C38 C39 173.3(9)
C302 C37 C38 C305 -6.0(13)
C302 C303 C304 C305 1.5(16)
C303 C304 C305 C38 -3.2(15)
C305 C38 C39 C301 174.8(10)
N4 C41 C42 C43 -1.7(12)
N4 C41 C46 C4 -10.1(10)
N4 C41 C46 C47 172.5(7)
C4 C46 C47 C48 -11.2(11)
C4 C46 C47 C402 164.8(8)
C41 N4 C45 C44 -1.4(13)
C41 C42 C43 C44 -0.9(13)
C41 C46 C47 C48 166.0(8)
C41 C46 C47 C402 -18.0(13)
C42 C41 C46 C4 166.6(8)
C42 C41 C46 C47 -10.8(13)
C42 C43 C44 C45 2.3(13)
C43 C44 C45 N4 -1.3(14)
C45 N4 C41 C42 2.8(11)
C45 N4 C41 C46 179.8(7)
C46 C4 C401 C49 -0.6(12)
C46 C41 C42 C43 -178.3(8)
C46 C47 C48 C49 5.3(11)
C46 C47 C48 C405 -178.0(7)
C46 C47 C402 C403 179.2(8)
C47 C48 C49 C401 2.9(12)
C47 C48 C405 C404 -2.8(13)
C47 C402 C403 C404 0.8(14)
C48 C47 C402 C403 -4.8(13)
C48 C49 C401 C4 -5.4(12)
C49 C48 C405 C404 173.9(9)
C401 C4 C46 C41 -168.6(7)
C401 C4 C46 C47 9.0(11)
C402 C47 C48 C49 -171.1(8)
C402 C47 C48 C405 5.7(12)
C402 C403 C404 C405 2.3(14)
C403 C404 C405 C48 -1.3(14)
C405 C48 C49 C401 -173.8(8)
Ir1 N1 C11 C12 178.4(6)
Ir1 N1 C11 C16 -0.8(9)
Ir1 N1 C15 C14 -179.0(7)
Ir1 N2 C16 C11 -0.6(9)
Ir1 N2 C16 C17 177.7(6)
Ir1 N2 C101 C19 -176.4(6)
Ir1 N3 C31 C32 163.3(6)
Ir1 N3 C31 C36 -14.7(9)
Ir1 N3 C35 C34 -166.6(6)
Ir1 C3 C36 C31 -6.9(10)
Ir1 C3 C36 C37 172.7(6)
Ir1 C3 C301 C39 -179.3(8)
Ir1 N4 C41 C42 -171.1(6)
Ir1 N4 C41 C46 6.0(8)
Ir1 N4 C45 C44 172.1(7)
Ir1 C4 C46 C41 9.8(9)
Ir1 C4 C46 C47 -172.6(6)
Ir1 C4 C401 C49 -178.9(6)
